data_2218933
loop_
_publ_author_name
'Orola, Liana'
'Veidis, Mikelis V.'
'Belyakov, Sergey'
'Actins, Andris'

_publ_section_title
;
 Dipotassium 4,4'-(hexane-3,4-diyl)bis(benzenesulfonate) dihydrate
;
_journal_coeditor_code CF2208
_journal_issue 8
_journal_name_full 'Acta Crystallographica Section E'
_journal_page_first m1027
_journal_paper_doi 10.1107/S160053680802120X
_journal_volume 64
_journal_year 2008
_chemical_formula_iupac '2K +, C18 H20 O6 S2 2-, 2H2 O'
_chemical_formula_moiety '2(K +), C18 H20 O6 S2 2-, 2(H2 O)'
_chemical_formula_sum 'C18 H24 K2 O8 S2'
_chemical_formula_weight 255.36
_chemical_name_common 'sygethin dihydrate'
_chemical_name_systematic
;
Dipotassium 4,4'-(hexane-3,4-diyl)bis(benzenesulfonate) dihydrate
;
_space_group_IT_number 2
_symmetry_cell_setting triclinic
_symmetry_space_group_name_Hall '-P 1'
_symmetry_space_group_name_H-M 'P -1'
_cell_angle_alpha 84.272(4)
_cell_angle_beta 83.768(5)
_cell_angle_gamma 76.522(6)
_cell_formula_units_Z 1
_cell_length_a 5.8741(5)
_cell_length_b 6.5684(5)
_cell_length_c 15.2335(14)
_cell_measurement_reflns_used 2576
_cell_measurement_temperature 298
_cell_measurement_theta_max 27.43
_cell_measurement_theta_min 1.35
_cell_volume 566.51(8)
_computing_cell_refinement 'DENZO/SCALEPACK (Otwinowski & Minor, 1997)'
_computing_data_collection 'COLLECT (Nonius, 2001)'
_computing_data_reduction 'DENZO/SCALEPACK (Otwinowski & Minor, 1997)'
_computing_molecular_graphics 'ORTEP-3 for Windows (Farrugia, 1997)'
_computing_publication_material 'CRYSTALS (Betteridge <i>et al.</i>,  2003)'
_computing_structure_refinement 'CRYSTALS (Betteridge <i>et al.</i>,  2003)'
_computing_structure_solution 'SIR92 (Altomare <i>et al.</i>,  1994)'
_diffrn_ambient_temperature 298
_diffrn_measured_fraction_theta_full 0.995
_diffrn_measured_fraction_theta_max 0.993
_diffrn_measurement_device_type 'Nonius KappaCCD'
_diffrn_measurement_method '\f and \w'
_diffrn_radiation_monochromator graphite
_diffrn_radiation_source 'Enhance (Mo) X-ray Source'
_diffrn_radiation_type 'Mo K\a'
_diffrn_radiation_wavelength 0.71073
_diffrn_reflns_av_R_equivalents 0.0272
_diffrn_reflns_limit_h_max 7
_diffrn_reflns_limit_h_min -7
_diffrn_reflns_limit_k_max 8
_diffrn_reflns_limit_k_min -8
_diffrn_reflns_limit_l_max 19
_diffrn_reflns_limit_l_min -18
_diffrn_reflns_number 4330
_diffrn_reflns_theta_full 26.882
_diffrn_reflns_theta_max 27.430
_diffrn_reflns_theta_min 1.349
_diffrn_standards_number 0
_exptl_absorpt_coefficient_mu 0.644
_exptl_absorpt_correction_T_max 0.91
_exptl_absorpt_correction_T_min 0.88
_exptl_absorpt_correction_type none
_exptl_absorpt_process_details ' '
_exptl_crystal_colour colourless
_exptl_crystal_density_diffrn 1.497
_exptl_crystal_density_meas ' '
_exptl_crystal_description prism
_exptl_crystal_F_000 266
_exptl_crystal_size_max 0.27
_exptl_crystal_size_mid 0.19
_exptl_crystal_size_min 0.14
_refine_diff_density_max 1.49
_refine_diff_density_min -0.42
_refine_ls_extinction_method none
_refine_ls_goodness_of_fit_ref 0.8923
_refine_ls_hydrogen_treatment constr
_refine_ls_matrix_type full
_refine_ls_number_parameters 137
_refine_ls_number_reflns 1918
_refine_ls_number_restraints 0
_refine_ls_R_factor_all 0.0720
_refine_ls_R_factor_gt 0.0513
_refine_ls_shift/su_max 0.000280
_refine_ls_structure_factor_coef Fsqd
_refine_ls_weighting_details
;w =
 [1-(F~o~-F~c~)^2^/36\s^2^(F)]^2^/[53.8T~0~(x)+84.3T~1~(x)+51.6T~2~(x)+20.0T~3~(x)+5.48T~4~(x)]
 where T~i~ are Chebychev polynomials and x = F~c~/F~max~
;
_refine_ls_weighting_scheme calc
_refine_ls_wR_factor_all 0.1332
_refine_ls_wR_factor_ref 0.1216
_reflns_number_gt 1918
_reflns_number_total 2576
_reflns_threshold_expression I>2\s(I)
_cod_data_source_file cf2208.cif
_cod_data_source_block I
_cod_database_code 2218933
_cod_database_fobs_code 2218933

loop_
_symmetry_equiv_pos_as_xyz
x,y,z
-x,-y,-z

loop_
_atom_site_type_symbol
_atom_site_label
_atom_site_fract_x
_atom_site_fract_y
_atom_site_fract_z
_atom_site_U_iso_or_equiv
_atom_site_adp_type
_atom_site_occupancy
C C1 0.5804(7) -0.0364(6) 0.0370(2) 0.0454 Uani 1.0000
C C2 0.4756(6) 0.0667(5) 0.1221(2) 0.0398 Uani 1.0000
C C3 0.5685(7) 0.2183(5) 0.1527(2) 0.0455 Uani 1.0000
C C4 0.4714(7) 0.3172(5) 0.2292(2) 0.0431 Uani 1.0000
C C5 0.2797(5) 0.2595(5) 0.27676(19) 0.0324 Uani 1.0000
S S6 0.15644(14) 0.37197(12) 0.37713(5) 0.0329 Uani 1.0000
O O7 0.1593(5) 0.1938(4) 0.44237(15) 0.0503 Uani 1.0000
O O8 -0.0830(4) 0.4813(4) 0.36269(17) 0.0476 Uani 1.0000
O O9 0.3068(5) 0.5041(5) 0.39615(18) 0.0554 Uani 1.0000
C C10 0.1865(7) 0.1054(7) 0.2483(2) 0.0490 Uani 1.0000
C C11 0.2858(7) 0.0092(8) 0.1721(3) 0.0564 Uani 1.0000
C C12 0.6723(9) -0.2695(7) 0.0533(3) 0.0589 Uani 1.0000
C C13 0.8749(8) -0.3309(7) 0.1140(3) 0.0603 Uani 1.0000
K K14 0.67561(14) 0.20792(11) 0.48854(5) 0.0427 Uani 1.0000
O O15 0.3244(5) 0.1011(4) 0.62693(19) 0.0594 Uani 1.0000
H H11 0.7195 0.0235 0.0172 0.0592 Uiso 1.0000
H H31 0.7003 0.2542 0.1201 0.0587 Uiso 1.0000
H H41 0.5361 0.4240 0.2493 0.0543 Uiso 1.0000
H H101 0.0552 0.0653 0.2817 0.0628 Uiso 1.0000
H H111 0.2199 -0.0957 0.1524 0.0748 Uiso 1.0000
H H121 0.7280 -0.3309 -0.0033 0.0684 Uiso 1.0000
H H122 0.5410 -0.3272 0.0825 0.0689 Uiso 1.0000
H H131 0.9207 -0.4839 0.1192 0.0894 Uiso 1.0000
H H132 1.0067 -0.2743 0.0867 0.0891 Uiso 1.0000
H H133 0.8213 -0.2757 0.1713 0.0894 Uiso 1.0000
H H5 0.2249 0.2110 0.6406 0.0828 Uiso 1.0000
H H13 0.4165 0.0717 0.6665 0.0829 Uiso 1.0000

loop_
_atom_site_aniso_label
_atom_site_aniso_U_11
_atom_site_aniso_U_22
_atom_site_aniso_U_33
_atom_site_aniso_U_12
_atom_site_aniso_U_13
_atom_site_aniso_U_23
C1 0.053(2) 0.050(2) 0.0306(16) -0.0163(14) 0.0018(14) -0.0036(16)
C2 0.0498(19) 0.0424(18) 0.0251(14) -0.0110(13) -0.0015(12) -0.0038(15)
C3 0.066(2) 0.0375(17) 0.0340(16) -0.0099(13) 0.0122(15) -0.0186(17)
C4 0.062(2) 0.0350(16) 0.0350(16) -0.0118(13) 0.0071(15) -0.0172(16)
C5 0.0360(15) 0.0342(15) 0.0247(13) -0.0073(11) -0.0044(11) -0.0006(13)
S6 0.0364(4) 0.0328(4) 0.0272(4) -0.0097(3) -0.0024(3) 0.0000(3)
O7 0.0666(17) 0.0453(14) 0.0291(12) -0.0015(10) 0.0008(11) 0.0045(13)
O8 0.0413(14) 0.0446(14) 0.0498(14) -0.0112(11) -0.0066(11) 0.0089(11)
O9 0.0584(17) 0.0668(18) 0.0492(15) -0.0335(13) 0.0058(12) -0.0235(14)
C10 0.0441(19) 0.068(2) 0.0424(18) -0.0273(17) 0.0078(15) -0.0226(18)
C11 0.053(2) 0.080(3) 0.049(2) -0.039(2) 0.0069(16) -0.032(2)
C12 0.073(3) 0.055(2) 0.049(2) -0.0125(18) 0.0002(19) -0.014(2)
C13 0.062(3) 0.054(2) 0.066(3) -0.005(2) -0.016(2) -0.010(2)
K14 0.0488(5) 0.0328(4) 0.0463(4) -0.0084(3) -0.0041(3) -0.0066(3)
O15 0.0713(19) 0.0425(14) 0.0553(16) -0.0111(12) -0.0175(14) 0.0138(13)

loop_
_atom_type_symbol
_atom_type_description
_atom_type_scat_dispersion_real
_atom_type_scat_dispersion_imag
_atom_type_scat_source
C C 0.0033 0.0016 'International Tables Vol C 4.2.6.8 and 6.1.1.4'
H H 0.0000 0.0000 'International Tables Vol C 4.2.6.8 and 6.1.1.4'
K K 0.2009 0.2494 'International Tables Vol C 4.2.6.8 and 6.1.1.4'
O O 0.0106 0.0060 'International Tables Vol C 4.2.6.8 and 6.1.1.4'
S S 0.1246 0.1234 'International Tables Vol C 4.2.6.8 and 6.1.1.4'

loop_
_geom_angle_atom_site_label_1
_geom_angle_atom_site_label_2
_geom_angle_atom_site_label_3
_geom_angle_site_symmetry_1
_geom_angle
_geom_angle_publ_flag
C1 C1 C2 2_655 111.4(4) no
C1 C1 C12 2_655 116.9(4) no
C2 C1 C12 . 112.1(3) no
C1 C1 H11 2_655 104.1 no
C2 C1 H11 . 104.9 no
C12 C1 H11 . 106.2 no
C1 C2 C3 . 121.3(3) no
C1 C2 C11 . 121.1(3) no
C3 C2 C11 . 117.6(3) no
C2 C3 C4 . 121.9(3) no
C2 C3 H31 . 117.9 no
C4 C3 H31 . 120.2 no
C3 C4 C5 . 119.1(3) no
C3 C4 H41 . 121.1 no
C5 C4 H41 . 119.8 no
C4 C5 S6 . 121.1(2) no
C4 C5 C10 . 120.0(3) no
S6 C5 C10 . 118.9(3) no
C5 S6 O7 . 104.86(14) no
C5 S6 O8 . 106.39(14) no
O7 S6 O8 . 110.82(17) no
C5 S6 O9 . 106.55(15) no
O7 S6 O9 . 112.47(18) no
O8 S6 O9 . 114.94(17) no
C5 C10 C11 . 119.9(3) no
C5 C10 H101 . 119.6 no
C11 C10 H101 . 120.5 no
C2 C11 C10 . 121.4(3) no
C2 C11 H111 . 119.0 no
C10 C11 H111 . 119.6 no
C1 C12 C13 . 114.2(4) no
C1 C12 H121 . 109.5 no
C13 C12 H121 . 108.1 no
C1 C12 H122 . 106.9 no
C13 C12 H122 . 107.6 no
H121 C12 H122 . 110.5 no
C12 C13 H131 . 106.9 no
C12 C13 H132 . 109.2 no
H131 C13 H132 . 109.6 no
C12 C13 H133 . 109.4 no
H131 C13 H133 . 111.4 no
H132 C13 H133 . 110.4 no
H5 O15 H13 . 106.5 no

loop_
_geom_bond_atom_site_label_1
_geom_bond_atom_site_label_2
_geom_bond_site_symmetry_2
_geom_bond_distance
_geom_bond_publ_flag
C1 C1 2_655 1.518(7) no
C1 C2 . 1.525(4) no
C1 C12 . 1.505(6) no
C1 H11 . 0.993 no
C2 C3 . 1.382(5) no
C2 C11 . 1.386(5) no
C3 C4 . 1.393(4) no
C3 H31 . 0.938 no
C4 C5 . 1.380(5) no
C4 H41 . 0.961 no
C5 S6 . 1.773(3) no
C5 C10 . 1.382(5) no
S6 O7 . 1.456(3) no
S6 O8 . 1.452(2) no
S6 O9 . 1.442(3) no
C10 C11 . 1.383(5) no
C10 H101 . 0.952 no
C11 H111 . 0.952 no
C12 C13 . 1.542(6) no
C12 H121 . 0.980 no
C12 H122 . 0.982 no
C13 H131 . 0.975 no
C13 H132 . 0.972 no
C13 H133 . 0.971 no
O15 H5 . 0.844 no
O15 H13 . 0.832 no
K14 O9 2_666 2.733(3) yes
K14 O7 2_656 2.736(3) yes
K14 O15 2_656 2.816(3) yes
K14 O7 1_655 2.834(3) yes
K14 O9 . 2.934(3) yes
K14 O15 . 2.937(3) yes
K14 O8 1_655 2.970(3) yes
K14 O7 . 3.211(3) yes

loop_
_geom_hbond_atom_site_label_D
_geom_hbond_atom_site_label_H
_geom_hbond_atom_site_label_A
_geom_hbond_site_symmetry_A
_geom_hbond_distance_DH
_geom_hbond_distance_HA
_geom_hbond_distance_DA
_geom_hbond_angle_DHA
_geom_hbond_publ_flag
O15 H5 O8 2_566 0.84 2.00 2.790(2) 156 yes
